data_7008312
loop_
_publ_author_name
'Shafaei-Fallah, Maryam'
'Anson, Christopher E.'
'Fenske, Dieter'
'Rothenberger, Alexander'

_publ_section_title
;
 Functionalised trimethylsilyl reagents in cluster synthesis: reactions
 of Ph2P(S)SSiMe3 with group 11 salts.
;
_journal_issue 13
_journal_name_full 'Dalton transactions (Cambridge, England : 2003)'
_journal_page_first 2300
_journal_page_last 2304
_journal_paper_doi 10.1039/b501360g
_journal_year 2005
_chemical_formula_sum 'C78 H72 Ag2 Cl4 P6 S4'
_chemical_formula_weight 1680.96
_chemical_name_systematic
;
?
;
_space_group_IT_number 61
_symmetry_cell_setting orthorhombic
_symmetry_space_group_name_Hall '-P 2ac 2ab'
_symmetry_space_group_name_H-M 'P b c a'
_atom_sites_solution_hydrogens geom
_atom_sites_solution_primary direct
_atom_sites_solution_secondary difmap
_audit_creation_method SHELXL-97
_cell_angle_alpha 90.00
_cell_angle_beta 90.00
_cell_angle_gamma 90.00
_cell_formula_units_Z 4
_cell_length_a 13.3838(7)
_cell_length_b 21.7325(14)
_cell_length_c 26.2802(17)
_cell_measurement_reflns_used 16610
_cell_measurement_temperature 100(2)
_cell_measurement_theta_max 28.09
_cell_measurement_theta_min 1.62
_cell_volume 7643.9(8)
_computing_cell_refinement 'X-Area 1.09 (Stoe & Cie GmbH, 2000)'
_computing_data_collection 'WinXpose 1.05 (Stoe & Cie GmbH, 2000)'
_computing_data_reduction 'X-Area 1.09 (Stoe & Cie GmbH, 2000)'
_computing_molecular_graphics 'SHELXTL 5.1 (Bruker AXS Inc., 1997)'
_computing_publication_material 'SHELXTL 5.1 (Bruker AXS Inc., 1997)'
_computing_structure_refinement 'SHELXTL 5.1 (Bruker AXS Inc., 1997)'
_computing_structure_solution 'SHELXTL 5.1 (Bruker AXS Inc., 1997)'
_diffrn_ambient_temperature 100(2)
_diffrn_detector_area_resol_mean 6.667
_diffrn_measured_fraction_theta_full 0.872
_diffrn_measured_fraction_theta_max 0.881
_diffrn_measurement_device_type 'Stoe IPDS II'
_diffrn_measurement_method 'area detector'
_diffrn_radiation_monochromator graphite
_diffrn_radiation_source 'fine-focus sealed tube'
_diffrn_radiation_type MoK\a
_diffrn_radiation_wavelength 0.71073
_diffrn_reflns_av_R_equivalents 0.0847
_diffrn_reflns_av_sigmaI/netI 0.0996
_diffrn_reflns_limit_h_max 17
_diffrn_reflns_limit_h_min -17
_diffrn_reflns_limit_k_max 21
_diffrn_reflns_limit_k_min -28
_diffrn_reflns_limit_l_max 34
_diffrn_reflns_limit_l_min -14
_diffrn_reflns_number 19898
_diffrn_reflns_theta_full 25.00
_diffrn_reflns_theta_max 28.14
_diffrn_reflns_theta_min 1.95
_exptl_absorpt_coefficient_mu 0.929
_exptl_absorpt_correction_type none
_exptl_crystal_colour colorless
_exptl_crystal_density_diffrn 1.461
_exptl_crystal_density_method 'not measured'
_exptl_crystal_description block
_exptl_crystal_F_000 3424
_exptl_crystal_size_max 0.30
_exptl_crystal_size_mid 0.20
_exptl_crystal_size_min 0.20
_refine_diff_density_max 1.123
_refine_diff_density_min -0.712
_refine_diff_density_rms 0.107
_refine_ls_extinction_method none
_refine_ls_goodness_of_fit_ref 1.006
_refine_ls_hydrogen_treatment constr
_refine_ls_matrix_type full
_refine_ls_number_parameters 424
_refine_ls_number_reflns 8249
_refine_ls_number_restraints 0
_refine_ls_restrained_S_all 1.006
_refine_ls_R_factor_all 0.1235
_refine_ls_R_factor_gt 0.0656
_refine_ls_shift/su_max 0.000
_refine_ls_shift/su_mean 0.000
_refine_ls_structure_factor_coef Fsqd
_refine_ls_weighting_details 'calc w=1/[\s^2^(Fo^2^)+(0.0588P)^2^+6.2393P] where P=(Fo^2^+2Fc^2^)/3'
_refine_ls_weighting_scheme calc
_refine_ls_wR_factor_gt 0.1243
_refine_ls_wR_factor_ref 0.1438
_reflns_number_gt 5039
_reflns_number_total 8249
_reflns_threshold_expression >2sigma(I)
_cod_data_source_file b501360g.txt
_cod_data_source_block 1
_cod_original_cell_volume 7644.0(8)
_cod_database_code 7008312

loop_
_symmetry_equiv_pos_as_xyz
'x, y, z'
'-x+1/2, -y, z+1/2'
'-x, y+1/2, -z+1/2'
'x+1/2, -y+1/2, -z'
'-x, -y, -z'
'x-1/2, y, -z-1/2'
'x, -y-1/2, z-1/2'
'-x-1/2, y-1/2, z'

loop_
_atom_site_label
_atom_site_type_symbol
_atom_site_fract_x
_atom_site_fract_y
_atom_site_fract_z
_atom_site_U_iso_or_equiv
_atom_site_adp_type
_atom_site_occupancy
_atom_site_symmetry_multiplicity
_atom_site_calc_flag
_atom_site_refinement_flags
_atom_site_disorder_assembly
_atom_site_disorder_group
Ag1 Ag 0.38631(3) 0.346396(18) 0.200917(18) 0.02359(10) Uani 1 1 d . . .
S1 S 0.27817(10) 0.31711(8) 0.11759(7) 0.0313(3) Uani 1 1 d . . .
S2 S 0.45235(10) 0.42777(7) 0.13031(6) 0.0253(3) Uani 1 1 d . . .
P1 P 0.38738(11) 0.36547(6) 0.08436(6) 0.0241(3) Uani 1 1 d . . .
C1 C 0.4820(4) 0.3128(3) 0.0589(3) 0.0257(12) Uani 1 1 d . . .
C2 C 0.5816(4) 0.3305(3) 0.0566(3) 0.0353(16) Uani 1 1 d . . .
H2A H 0.6015 0.3697 0.0690 0.042 Uiso 1 1 calc R . .
C3 C 0.6523(5) 0.2905(3) 0.0362(4) 0.045(2) Uani 1 1 d . . .
H3A H 0.7202 0.3031 0.0342 0.054 Uiso 1 1 calc R . .
C4 C 0.6252(5) 0.2333(3) 0.0189(4) 0.0458(18) Uani 1 1 d . . .
H4A H 0.6741 0.2063 0.0051 0.055 Uiso 1 1 calc R . .
C5 C 0.5263(5) 0.2152(3) 0.0216(3) 0.0377(16) Uani 1 1 d . . .
H5A H 0.5076 0.1755 0.0100 0.045 Uiso 1 1 calc R . .
C6 C 0.4539(5) 0.2545(3) 0.0413(3) 0.0324(14) Uani 1 1 d . . .
H6A H 0.3860 0.2419 0.0428 0.039 Uiso 1 1 calc R . .
C7 C 0.3411(4) 0.4042(3) 0.0273(3) 0.0254(12) Uani 1 1 d . . .
C8 C 0.4078(4) 0.4289(3) -0.0079(3) 0.0317(14) Uani 1 1 d . . .
H8A H 0.4775 0.4237 -0.0026 0.038 Uiso 1 1 calc R . .
C9 C 0.3748(5) 0.4611(3) -0.0505(3) 0.0360(14) Uani 1 1 d . . .
H9A H 0.4212 0.4771 -0.0744 0.043 Uiso 1 1 calc R . .
C10 C 0.2720(5) 0.4693(3) -0.0575(3) 0.0397(16) Uani 1 1 d . . .
H10A H 0.2484 0.4915 -0.0863 0.048 Uiso 1 1 calc R . .
C11 C 0.2041(5) 0.4452(3) -0.0227(3) 0.0405(17) Uani 1 1 d . . .
H11A H 0.1343 0.4506 -0.0277 0.049 Uiso 1 1 calc R . .
C12 C 0.2389(4) 0.4132(3) 0.0196(3) 0.0322(14) Uani 1 1 d . . .
H12A H 0.1925 0.3972 0.0435 0.039 Uiso 1 1 calc R . .
P2 P 0.28308(9) 0.38897(7) 0.27115(7) 0.0218(3) Uani 1 1 d . . .
P3 P 0.00721(9) 0.27754(6) 0.25693(6) 0.0215(3) Uani 1 1 d . . .
C13 C 0.3526(4) 0.4022(2) 0.3298(3) 0.0242(12) Uani 1 1 d . . .
C14 C 0.4441(4) 0.4334(3) 0.3264(3) 0.0316(14) Uani 1 1 d . . .
H14A H 0.4683 0.4472 0.2943 0.038 Uiso 1 1 calc R . .
C15 C 0.4994(4) 0.4441(3) 0.3707(3) 0.0352(15) Uani 1 1 d . . .
H15A H 0.5608 0.4658 0.3683 0.042 Uiso 1 1 calc R . .
C16 C 0.4676(4) 0.4240(3) 0.4177(3) 0.0325(14) Uani 1 1 d . . .
H16A H 0.5065 0.4315 0.4473 0.039 Uiso 1 1 calc R . .
C17 C 0.3771(4) 0.3924(3) 0.4211(3) 0.0357(14) Uani 1 1 d . . .
H17A H 0.3540 0.3783 0.4533 0.043 Uiso 1 1 calc R . .
C18 C 0.3205(4) 0.3815(3) 0.3777(3) 0.0309(14) Uani 1 1 d . . .
H18A H 0.2592 0.3596 0.3805 0.037 Uiso 1 1 calc R . .
C19 C 0.2176(3) 0.4621(2) 0.2602(2) 0.0207(11) Uani 1 1 d . . .
C20 C 0.2224(4) 0.4883(3) 0.2119(3) 0.0285(13) Uani 1 1 d . . .
H20A H 0.2607 0.4694 0.1858 0.034 Uiso 1 1 calc R . .
C21 C 0.1696(4) 0.5432(3) 0.2024(3) 0.0347(15) Uani 1 1 d . . .
H21A H 0.1720 0.5613 0.1695 0.042 Uiso 1 1 calc R . .
C22 C 0.1145(4) 0.5708(2) 0.2402(3) 0.0321(14) Uani 1 1 d . . .
H22A H 0.0799 0.6081 0.2334 0.039 Uiso 1 1 calc R . .
C23 C 0.1096(4) 0.5441(3) 0.2884(3) 0.0308(14) Uani 1 1 d . . .
H23A H 0.0714 0.5634 0.3144 0.037 Uiso 1 1 calc R . .
C24 C 0.1600(4) 0.4898(3) 0.2987(3) 0.0281(12) Uani 1 1 d . . .
H24A H 0.1557 0.4714 0.3314 0.034 Uiso 1 1 calc R . .
C25 C 0.1791(4) 0.3378(2) 0.2896(2) 0.0224(12) Uani 1 1 d . . .
H25A H 0.2051 0.3015 0.3081 0.027 Uiso 1 1 calc R . .
H25B H 0.1321 0.3600 0.3122 0.027 Uiso 1 1 calc R . .
C26 C 0.1248(4) 0.3170(2) 0.2404(2) 0.0235(12) Uani 1 1 d . . .
H26A H 0.1684 0.2888 0.2209 0.028 Uiso 1 1 calc R . .
H26B H 0.1102 0.3533 0.2189 0.028 Uiso 1 1 calc R . .
C27 C -0.0396(4) 0.2505(2) 0.1951(2) 0.0215(11) Uani 1 1 d . . .
C28 C 0.0118(4) 0.2576(3) 0.1493(3) 0.0339(15) Uani 1 1 d . . .
H28A H 0.0749 0.2776 0.1491 0.041 Uiso 1 1 calc R . .
C29 C -0.0281(5) 0.2359(3) 0.1040(3) 0.0369(15) Uani 1 1 d . . .
H29A H 0.0074 0.2413 0.0730 0.044 Uiso 1 1 calc R . .
C30 C -0.1208(5) 0.2061(3) 0.1040(3) 0.0357(14) Uani 1 1 d . . .
H30A H -0.1486 0.1910 0.0731 0.043 Uiso 1 1 calc R . .
C31 C -0.1714(4) 0.1987(3) 0.1497(3) 0.0318(14) Uani 1 1 d . . .
H31A H -0.2339 0.1780 0.1501 0.038 Uiso 1 1 calc R . .
C32 C -0.1327(4) 0.2209(3) 0.1944(3) 0.0257(12) Uani 1 1 d . . .
H32A H -0.1692 0.2162 0.2251 0.031 Uiso 1 1 calc R . .
C33 C 0.0501(4) 0.2063(3) 0.2871(3) 0.0255(13) Uani 1 1 d . . .
C34 C 0.1085(4) 0.1636(2) 0.2598(3) 0.0269(12) Uani 1 1 d . . .
H34A H 0.1287 0.1721 0.2258 0.032 Uiso 1 1 calc R . .
C35 C 0.1362(4) 0.1084(3) 0.2834(3) 0.0312(16) Uani 1 1 d . . .
H35A H 0.1754 0.0791 0.2654 0.037 Uiso 1 1 calc R . .
C36 C 0.1066(4) 0.0965(3) 0.3328(3) 0.0345(15) Uani 1 1 d . . .
H36A H 0.1258 0.0590 0.3486 0.041 Uiso 1 1 calc R . .
C37 C 0.0501(4) 0.1379(3) 0.3592(3) 0.0310(14) Uani 1 1 d . . .
H37A H 0.0309 0.1291 0.3932 0.037 Uiso 1 1 calc R . .
C38 C 0.0200(4) 0.1933(3) 0.3366(3) 0.0287(13) Uani 1 1 d . . .
H38A H -0.0205 0.2217 0.3548 0.034 Uiso 1 1 calc R . .
Cl1 Cl 0.12906(19) 0.11519(12) 0.09630(14) 0.0776(8) Uani 1 1 d . . .
Cl2 Cl 0.32959(17) 0.08259(14) 0.06215(11) 0.0714(7) Uani 1 1 d . . .
C41 C 0.2044(5) 0.0586(3) 0.0661(4) 0.050(2) Uani 1 1 d . . .
H41A H 0.2006 0.0197 0.0855 0.060 Uiso 1 1 calc R . .
H41B H 0.1784 0.0507 0.0314 0.060 Uiso 1 1 calc R . .

loop_
_atom_site_aniso_label
_atom_site_aniso_U_11
_atom_site_aniso_U_22
_atom_site_aniso_U_33
_atom_site_aniso_U_23
_atom_site_aniso_U_13
_atom_site_aniso_U_12
Ag1 0.02363(16) 0.02390(18) 0.0232(2) 0.0008(2) -0.00001(17) 0.00176(17)
S1 0.0289(6) 0.0390(8) 0.0260(9) 0.0035(7) -0.0019(6) -0.0111(6)
S2 0.0259(6) 0.0255(7) 0.0246(8) -0.0004(6) -0.0004(5) -0.0043(5)
P1 0.0230(6) 0.0257(6) 0.0237(8) 0.0010(6) -0.0005(6) -0.0044(6)
C1 0.031(3) 0.021(3) 0.025(4) 0.002(2) -0.002(2) 0.004(2)
C2 0.031(3) 0.035(3) 0.039(5) -0.006(3) -0.003(3) 0.003(2)
C3 0.033(3) 0.048(4) 0.054(6) -0.013(4) -0.005(3) 0.005(3)
C4 0.053(4) 0.044(4) 0.041(5) -0.009(3) -0.004(3) 0.022(3)
C5 0.048(4) 0.027(3) 0.038(5) -0.001(3) -0.009(3) 0.005(3)
C6 0.041(3) 0.033(3) 0.023(4) 0.002(3) 0.000(3) -0.003(3)
C7 0.028(2) 0.024(3) 0.025(4) -0.001(2) -0.001(2) -0.004(2)
C8 0.032(3) 0.033(3) 0.030(4) -0.002(3) 0.002(2) -0.001(2)
C9 0.042(3) 0.039(3) 0.027(4) 0.007(3) 0.005(3) 0.000(3)
C10 0.052(4) 0.037(3) 0.031(4) 0.009(3) -0.009(3) 0.000(3)
C11 0.036(3) 0.046(4) 0.040(5) 0.006(3) -0.006(3) -0.005(3)
C12 0.027(3) 0.038(3) 0.031(4) 0.002(3) -0.005(2) -0.005(2)
P2 0.0195(6) 0.0208(6) 0.0251(9) 0.0001(6) -0.0012(5) -0.0005(5)
P3 0.0202(6) 0.0199(6) 0.0243(9) -0.0001(6) 0.0002(5) 0.0002(5)
C13 0.022(2) 0.019(2) 0.031(4) -0.001(2) -0.002(2) 0.0047(19)
C14 0.034(3) 0.028(3) 0.034(4) 0.000(3) 0.004(3) -0.006(2)
C15 0.027(3) 0.040(3) 0.039(5) 0.000(3) -0.007(3) -0.007(3)
C16 0.031(3) 0.033(3) 0.034(4) -0.005(3) -0.012(3) 0.004(2)
C17 0.032(3) 0.046(4) 0.029(4) 0.001(3) -0.003(3) 0.001(3)
C18 0.030(3) 0.037(3) 0.025(4) 0.000(3) 0.002(2) -0.006(2)
C19 0.017(2) 0.018(2) 0.027(3) -0.004(2) 0.000(2) -0.0006(17)
C20 0.031(3) 0.029(3) 0.025(4) 0.000(3) -0.002(2) 0.004(2)
C21 0.039(3) 0.026(3) 0.039(4) 0.006(3) -0.012(3) 0.008(2)
C22 0.023(2) 0.021(2) 0.052(5) 0.001(3) -0.010(3) 0.005(2)
C23 0.025(2) 0.030(3) 0.037(4) -0.006(3) 0.001(3) 0.004(2)
C24 0.028(2) 0.024(2) 0.033(4) -0.002(3) 0.004(3) -0.002(2)
C25 0.025(2) 0.019(2) 0.023(3) -0.003(2) 0.003(2) 0.0004(19)
C26 0.020(2) 0.026(2) 0.025(3) 0.002(2) 0.002(2) -0.0029(19)
C27 0.021(2) 0.021(2) 0.023(3) -0.002(2) -0.002(2) 0.0011(19)
C28 0.022(3) 0.038(3) 0.041(5) 0.005(3) 0.001(2) -0.003(2)
C29 0.041(3) 0.046(4) 0.023(4) 0.001(3) 0.003(3) 0.000(3)
C30 0.040(3) 0.034(3) 0.033(4) -0.007(3) -0.006(3) 0.003(3)
C31 0.033(3) 0.026(3) 0.036(4) -0.003(3) -0.001(3) -0.008(2)
C32 0.024(2) 0.030(3) 0.023(4) 0.001(2) 0.002(2) -0.005(2)
C33 0.018(2) 0.024(3) 0.035(4) -0.004(2) -0.001(2) -0.0020(19)
C34 0.019(2) 0.023(3) 0.038(4) -0.001(2) 0.003(2) 0.001(2)
C35 0.020(2) 0.026(3) 0.047(5) -0.003(3) -0.003(2) 0.002(2)
C36 0.030(3) 0.022(3) 0.051(5) 0.005(3) -0.008(3) -0.001(2)
C37 0.043(3) 0.024(3) 0.026(4) 0.009(2) -0.004(3) -0.004(2)
C38 0.031(3) 0.024(3) 0.031(4) -0.004(3) 0.002(2) 0.001(2)
Cl1 0.0818(15) 0.0629(13) 0.088(2) -0.0219(15) -0.0205(15) 0.0169(12)
Cl2 0.0680(13) 0.109(2) 0.0371(15) 0.0078(13) -0.0067(10) -0.0352(13)
C41 0.047(4) 0.028(3) 0.074(7) -0.007(4) -0.008(4) -0.002(3)

loop_
_atom_type_symbol
_atom_type_description
_atom_type_scat_dispersion_real
_atom_type_scat_dispersion_imag
_atom_type_scat_source
C C 0.0033 0.0016 'International Tables Vol C Tables 4.2.6.8 and 6.1.1.4'
H H 0.0000 0.0000 'International Tables Vol C Tables 4.2.6.8 and 6.1.1.4'
P P 0.1023 0.0942 'International Tables Vol C Tables 4.2.6.8 and 6.1.1.4'
S S 0.1246 0.1234 'International Tables Vol C Tables 4.2.6.8 and 6.1.1.4'
Cl Cl 0.1484 0.1585 'International Tables Vol C Tables 4.2.6.8 and 6.1.1.4'
Ag Ag -0.8971 1.1015 'International Tables Vol C Tables 4.2.6.8 and 6.1.1.4'

loop_
_geom_angle_atom_site_label_1
_geom_angle_atom_site_label_2
_geom_angle_atom_site_label_3
_geom_angle
_geom_angle_site_symmetry_1
_geom_angle_site_symmetry_3
_geom_angle_publ_flag
P3 Ag1 P2 104.90(5) 6_656 . ?
P3 Ag1 S1 124.94(5) 6_656 . ?
P2 Ag1 S1 113.09(5) . . ?
P3 Ag1 S2 119.29(5) 6_656 . ?
P2 Ag1 S2 116.54(5) . . ?
S1 Ag1 S2 76.91(5) . . ?
P1 S1 Ag1 80.71(7) . . ?
P1 S2 Ag1 80.26(6) . . ?
C7 P1 C1 102.8(3) . . ?
C7 P1 S1 110.63(19) . . ?
C1 P1 S1 109.7(2) . . ?
C7 P1 S2 109.2(2) . . ?
C1 P1 S2 109.9(2) . . ?
S1 P1 S2 114.04(10) . . ?
C2 C1 C6 119.6(6) . . ?
C2 C1 P1 120.5(5) . . ?
C6 C1 P1 120.0(4) . . ?
C1 C2 C3 119.8(6) . . ?
C4 C3 C2 120.9(6) . . ?
C3 C4 C5 119.5(7) . . ?
C4 C5 C6 120.8(6) . . ?
C5 C6 C1 119.4(6) . . ?
C8 C7 C12 118.5(6) . . ?
C8 C7 P1 120.3(4) . . ?
C12 C7 P1 121.1(5) . . ?
C9 C8 C7 121.6(6) . . ?
C8 C9 C10 118.8(6) . . ?
C11 C10 C9 120.4(7) . . ?
C12 C11 C10 119.6(6) . . ?
C11 C12 C7 121.0(7) . . ?
C13 P2 C19 103.9(3) . . ?
C13 P2 C25 104.9(3) . . ?
C19 P2 C25 101.7(2) . . ?
C13 P2 Ag1 113.80(18) . . ?
C19 P2 Ag1 118.1(2) . . ?
C25 P2 Ag1 112.95(18) . . ?
C33 P3 C27 102.7(3) . . ?
C33 P3 C26 103.1(2) . . ?
C27 P3 C26 103.4(3) . . ?
C33 P3 Ag1 121.6(2) . 6_556 ?
C27 P3 Ag1 111.55(16) . 6_556 ?
C26 P3 Ag1 112.52(19) . 6_556 ?
C14 C13 C18 118.7(6) . . ?
C14 C13 P2 117.8(5) . . ?
C18 C13 P2 123.5(4) . . ?
C15 C14 C13 119.2(7) . . ?
C16 C15 C14 122.0(6) . . ?
C15 C16 C17 118.8(6) . . ?
C18 C17 C16 120.3(7) . . ?
C17 C18 C13 120.9(6) . . ?
C20 C19 C24 120.4(5) . . ?
C20 C19 P2 118.4(4) . . ?
C24 C19 P2 121.2(5) . . ?
C19 C20 C21 119.0(6) . . ?
C22 C21 C20 120.7(7) . . ?
C21 C22 C23 120.0(5) . . ?
C24 C23 C22 120.5(6) . . ?
C23 C24 C19 119.4(7) . . ?
C26 C25 P2 108.1(4) . . ?
C25 C26 P3 109.9(4) . . ?
C28 C27 C32 118.4(6) . . ?
C28 C27 P3 124.0(4) . . ?
C32 C27 P3 117.5(5) . . ?
C29 C28 C27 120.9(6) . . ?
C28 C29 C30 119.9(7) . . ?
C31 C30 C29 119.1(7) . . ?
C32 C31 C30 121.0(6) . . ?
C31 C32 C27 120.6(6) . . ?
C38 C33 C34 120.3(6) . . ?
C38 C33 P3 119.0(4) . . ?
C34 C33 P3 120.7(5) . . ?
C35 C34 C33 119.0(7) . . ?
C36 C35 C34 120.0(6) . . ?
C37 C36 C35 120.8(6) . . ?
C36 C37 C38 120.7(7) . . ?
C33 C38 C37 119.1(6) . . ?
Cl2 C41 Cl1 111.2(4) . . ?

loop_
_geom_bond_atom_site_label_1
_geom_bond_atom_site_label_2
_geom_bond_distance
_geom_bond_site_symmetry_2
_geom_bond_publ_flag
Ag1 P3 2.4667(15) 6_656 ?
Ag1 P2 2.4842(16) . ?
Ag1 S1 2.7010(18) . ?
Ag1 S2 2.7115(16) . ?
S1 P1 2.001(2) . ?
S2 P1 2.012(2) . ?
P1 C7 1.827(7) . ?
P1 C1 1.833(6) . ?
C1 C2 1.388(8) . ?
C1 C6 1.401(9) . ?
C2 C3 1.392(10) . ?
C3 C4 1.374(10) . ?
C4 C5 1.383(10) . ?
C5 C6 1.391(10) . ?
C7 C8 1.393(9) . ?
C7 C12 1.396(8) . ?
C8 C9 1.393(10) . ?
C9 C10 1.400(9) . ?
C10 C11 1.392(11) . ?
C11 C12 1.391(10) . ?
P2 C13 1.824(7) . ?
P2 C19 1.838(5) . ?
P2 C25 1.846(5) . ?
P3 C33 1.831(6) . ?
P3 C27 1.837(6) . ?
P3 C26 1.844(5) . ?
P3 Ag1 2.4667(15) 6_556 ?
C13 C14 1.404(8) . ?
C13 C18 1.404(10) . ?
C14 C15 1.399(10) . ?
C15 C16 1.378(11) . ?
C16 C17 1.394(9) . ?
C17 C18 1.389(10) . ?
C19 C20 1.391(9) . ?
C19 C24 1.407(8) . ?
C20 C21 1.409(8) . ?
C21 C22 1.375(10) . ?
C22 C23 1.396(10) . ?
C23 C24 1.387(8) . ?
C25 C26 1.550(8) . ?
C27 C28 1.396(9) . ?
C27 C32 1.402(7) . ?
C28 C29 1.388(11) . ?
C29 C30 1.399(9) . ?
C30 C31 1.390(10) . ?
C31 C32 1.371(10) . ?
C33 C38 1.391(10) . ?
C33 C34 1.409(8) . ?
C34 C35 1.402(9) . ?
C35 C36 1.382(11) . ?
C36 C37 1.365(10) . ?
C37 C38 1.402(9) . ?
Cl1 C41 1.777(8) . ?
Cl2 C41 1.758(7) . ?
